data_7056690
loop_
_publ_author_name
'Phonsri, Wasinee'
'Harding, Phimphaka'
'Murray, Keith S.'
'Moubaraki, Boujemaa'
'Harding, David J.'

_publ_section_title
;
 Spin crossover in mixed ligand iron(III) complexes
;
_journal_name_full 'New J. Chem.'
_journal_paper_doi 10.1039/C7NJ03676K
_journal_year 2017
_chemical_formula_moiety 'C32 H20 Br Cl Fe N4 O2, C F3 O3 S, 0.5(C H O)'
_chemical_formula_sum 'C33.5 H20.5 Br Cl F3 Fe N4 O5.5 S'
_chemical_formula_weight 827.31
_chemical_name_systematic '[Fe(qsal-Cl)(qsal-Br)]CF3SO3'
_space_group_IT_number 14
_symmetry_cell_setting monoclinic
_symmetry_space_group_name_Hall '-P 2ybc'
_symmetry_space_group_name_H-M 'P 1 21/c 1'
_atom_sites_solution_hydrogens geom
_atom_sites_solution_primary direct
_atom_sites_solution_secondary difmap
_audit_creation_method SHELXL-97
_audit_update_record
;
2017-01-11 deposited with the CCDC.
2017-10-18 downloaded from the CCDC.
;
_cell_angle_alpha 90.00
_cell_angle_beta 111.1770(10)
_cell_angle_gamma 90.00
_cell_formula_units_Z 4
_cell_length_a 14.0102(7)
_cell_length_b 19.1475(9)
_cell_length_c 12.2634(5)
_cell_measurement_reflns_used 4773
_cell_measurement_temperature 123(2)
_cell_measurement_theta_max 27.07
_cell_measurement_theta_min 2.64
_cell_volume 3067.6(2)
_computing_cell_refinement 'Bruker Apex2 V2.0'
_computing_data_collection 'Bruker Apex2 V2.0'
_computing_data_reduction 'Bruker Apex2 V2.0'
_computing_molecular_graphics X-SEED
_computing_publication_material 'XCIF V6.12 (BrukerAXS, 2001).'
_computing_structure_refinement 'SHELXL-97 (Sheldrick, 1997)'
_computing_structure_solution 'SHELXS-97 (Sheldrick, 1990)'
_diffrn_ambient_temperature 123(2)
_diffrn_measured_fraction_theta_full 0.996
_diffrn_measured_fraction_theta_max 0.996
_diffrn_measurement_device_type 'APEX X8'
_diffrn_measurement_method 'scans in phi and omega'
_diffrn_radiation_monochromator graphite
_diffrn_radiation_source 'fine-focus sealed tube'
_diffrn_radiation_type MoK\a
_diffrn_radiation_wavelength 0.71073
_diffrn_reflns_av_R_equivalents 0.0399
_diffrn_reflns_av_sigmaI/netI 0.0521
_diffrn_reflns_limit_h_max 16
_diffrn_reflns_limit_h_min -18
_diffrn_reflns_limit_k_max 19
_diffrn_reflns_limit_k_min -24
_diffrn_reflns_limit_l_max 15
_diffrn_reflns_limit_l_min -10
_diffrn_reflns_number 19857
_diffrn_reflns_theta_full 27.50
_diffrn_reflns_theta_max 27.50
_diffrn_reflns_theta_min 1.89
_diffrn_standards_decay_% 0
_diffrn_standards_interval_count 0
_diffrn_standards_interval_time 0
_diffrn_standards_number 0
_exptl_absorpt_coefficient_mu 2.022
_exptl_absorpt_correction_T_max 0.6878
_exptl_absorpt_correction_T_min 0.4312
_exptl_absorpt_correction_type multi-scan
_exptl_absorpt_process_details SADABS
_exptl_crystal_colour 'Dark brown'
_exptl_crystal_density_diffrn 1.791
_exptl_crystal_density_method 'not measured'
_exptl_crystal_description Block
_exptl_crystal_F_000 1658
_exptl_crystal_size_max 0.50
_exptl_crystal_size_mid 0.35
_exptl_crystal_size_min 0.20
_refine_diff_density_max 2.341
_refine_diff_density_min -1.594
_refine_diff_density_rms 0.117
_refine_ls_extinction_method none
_refine_ls_goodness_of_fit_ref 1.049
_refine_ls_hydrogen_treatment mixed
_refine_ls_matrix_type full
_refine_ls_number_parameters 494
_refine_ls_number_reflns 7012
_refine_ls_number_restraints 25
_refine_ls_restrained_S_all 1.067
_refine_ls_R_factor_all 0.0812
_refine_ls_R_factor_gt 0.0534
_refine_ls_shift/su_max 0.002
_refine_ls_shift/su_mean 0.000
_refine_ls_structure_factor_coef Fsqd
_refine_ls_weighting_details 'calc w=1/[\s^2^(Fo^2^)+(0.0744P)^2^+6.7660P] where P=(Fo^2^+2Fc^2^)/3'
_refine_ls_weighting_scheme calc
_refine_ls_wR_factor_gt 0.1366
_refine_ls_wR_factor_ref 0.1522
_reflns_number_gt 5096
_reflns_number_total 7012
_reflns_threshold_expression >2sigma(I)
_cod_data_source_file c7nj03676k2.cif
_cod_data_source_block wp125lt
_cod_depositor_comments
;
The following automatic conversions were performed:

'_symmetry_cell_setting' value 'Monoclinic' changed to 'monoclinic'
according to
/home/data/users/saulius/crontab/automatic-downloads/rss-feeds/RSC/lib/dictionaries/cif_core.dic
dictionary named 'cif_core.dic' version 2.4.2 from 2011-04-26.

Automatic conversion script
Id: cif_fix_values 4973 2017-02-22 13:04:09Z antanas 
;
_cod_original_sg_symbol_H-M P2(1)/c
_cod_original_formula_sum 'C33.50 H20.50 Br Cl F3 Fe N4 O5.50 S'
_cod_database_code 7056690

loop_
_symmetry_equiv_pos_as_xyz
'x, y, z'
'-x, y+1/2, -z+1/2'
'-x, -y, -z'
'x, -y-1/2, z-1/2'

loop_
_atom_site_label
_atom_site_type_symbol
_atom_site_fract_x
_atom_site_fract_y
_atom_site_fract_z
_atom_site_U_iso_or_equiv
_atom_site_adp_type
_atom_site_occupancy
_atom_site_symmetry_multiplicity
_atom_site_calc_flag
_atom_site_refinement_flags
_atom_site_disorder_assembly
_atom_site_disorder_group
Fe1 Fe 0.37646(4) 0.50572(3) 0.69920(5) 0.01777(16) Uani 1 1 d . B .
Cl2 Cl 0.6910(7) 0.2361(5) 0.5835(8) 0.067(3) Uiso 0.50 1 d PD A 1
Br1 Br 0.7156(6) 0.7715(4) 1.0727(5) 0.0244(13) Uani 0.50 1 d PU B 2
Br2 Br 0.69583(15) 0.23337(10) 0.58327(14) 0.0158(4) Uani 0.50 1 d PD A 2
O1 O 0.4759(2) 0.57187(16) 0.7000(2) 0.0218(6) Uani 1 1 d . . .
N4 N 0.2693(3) 0.57285(18) 0.6154(3) 0.0194(7) Uani 1 1 d . . .
O2 O 0.4723(2) 0.43630(16) 0.7747(2) 0.0222(6) Uani 1 1 d . . .
N3 N 0.3707(3) 0.48123(18) 0.5430(3) 0.0185(7) Uani 1 1 d . . .
N2 N 0.2680(2) 0.44088(17) 0.6992(3) 0.0184(7) Uani 1 1 d . . .
C22 C 0.5020(3) 0.3919(2) 0.6032(3) 0.0190(8) Uani 1 1 d . . .
C24 C 0.2978(3) 0.5212(2) 0.4538(3) 0.0204(8) Uani 1 1 d . . .
C32 C 0.2455(3) 0.5709(2) 0.4961(3) 0.0189(8) Uani 1 1 d . . .
C19 C 0.6326(3) 0.2940(2) 0.7539(3) 0.0257(9) Uani 1 1 d . A .
H19 H 0.6760 0.2602 0.8046 0.031 Uiso 1 1 calc R . .
C23 C 0.4313(3) 0.4376(2) 0.5199(3) 0.0199(8) Uani 1 1 d . . .
H23 H 0.4289 0.4357 0.4415 0.024 Uiso 1 1 calc R . .
C31 C 0.2207(3) 0.6176(2) 0.6592(3) 0.0218(9) Uani 1 1 d . . .
H31 H 0.2357 0.6176 0.7412 0.026 Uiso 1 1 calc R . .
C5 C 0.5696(3) 0.6663(2) 0.9806(3) 0.0211(8) Uani 1 1 d . B .
H5 H 0.5627 0.6675 1.0549 0.025 Uiso 1 1 calc R . .
C4 C 0.6356(3) 0.7113(2) 0.9575(3) 0.0212(8) Uani 1 1 d . . .
C30 C 0.1481(3) 0.6652(2) 0.5894(4) 0.0237(9) Uani 1 1 d . . .
H30 H 0.1149 0.6967 0.6240 0.028 Uiso 1 1 calc R . .
C7 C 0.4420(3) 0.5735(2) 0.9245(3) 0.0194(8) Uani 1 1 d . B .
H7 H 0.4421 0.5764 1.0019 0.023 Uiso 1 1 calc R . .
C9 C 0.2961(3) 0.4913(2) 0.9955(3) 0.0235(9) Uani 1 1 d . . .
H9 H 0.3343 0.5233 1.0542 0.028 Uiso 1 1 calc R . .
C18 C 0.5810(3) 0.3411(2) 0.7958(3) 0.0251(9) Uani 1 1 d . . .
H18 H 0.5894 0.3392 0.8761 0.030 Uiso 1 1 calc R . .
C20 C 0.6210(3) 0.2961(2) 0.6354(3) 0.0219(9) Uani 1 1 d D . .
C3 C 0.6482(3) 0.7096(2) 0.8494(3) 0.0242(9) Uani 1 1 d . B .
H3 H 0.6951 0.7405 0.8343 0.029 Uiso 1 1 calc R . .
C8 C 0.3101(3) 0.4888(2) 0.8894(3) 0.0195(8) Uani 1 1 d . B .
C17 C 0.5160(3) 0.3921(2) 0.7245(3) 0.0202(8) Uani 1 1 d . . .
C1 C 0.5234(3) 0.6157(2) 0.7843(3) 0.0196(8) Uani 1 1 d . B .
C11 C 0.1693(3) 0.3997(2) 0.9343(4) 0.0258(9) Uani 1 1 d . . .
H11 H 0.1225 0.3696 0.9510 0.031 Uiso 1 1 calc R . .
C6 C 0.5115(3) 0.6181(2) 0.8951(3) 0.0200(8) Uani 1 1 d . . .
C16 C 0.2518(3) 0.4416(2) 0.8035(3) 0.0190(8) Uani 1 1 d . . .
C2 C 0.5929(3) 0.6634(2) 0.7658(3) 0.0237(9) Uani 1 1 d . . .
H2 H 0.6014 0.6633 0.6924 0.028 Uiso 1 1 calc R B .
C14 C 0.1467(3) 0.3486(2) 0.6322(4) 0.0247(9) Uani 1 1 d . . .
H14 H 0.1121 0.3165 0.5718 0.030 Uiso 1 1 calc R . .
C15 C 0.2159(3) 0.3966(2) 0.6168(3) 0.0220(9) Uani 1 1 d . . .
H15 H 0.2259 0.3974 0.5441 0.026 Uiso 1 1 calc R . .
C12 C 0.1809(3) 0.3962(2) 0.8240(4) 0.0232(9) Uani 1 1 d . . .
C10 C 0.2255(3) 0.4463(2) 1.0159(4) 0.0254(9) Uani 1 1 d . . .
H10 H 0.2166 0.4484 1.0890 0.030 Uiso 1 1 calc R . .
C28 C 0.1726(3) 0.6168(2) 0.4204(3) 0.0227(9) Uani 1 1 d . . .
C25 C 0.2746(3) 0.5159(2) 0.3346(4) 0.0273(10) Uani 1 1 d . . .
H25 H 0.3077 0.4819 0.3042 0.033 Uiso 1 1 calc R . .
C29 C 0.1254(3) 0.6659(2) 0.4711(4) 0.0260(9) Uani 1 1 d . . .
H29 H 0.0784 0.6991 0.4234 0.031 Uiso 1 1 calc R . .
C27 C 0.1524(3) 0.6108(3) 0.2989(4) 0.0289(10) Uani 1 1 d . . .
H27 H 0.1046 0.6414 0.2455 0.035 Uiso 1 1 calc R . .
C26 C 0.2014(4) 0.5614(3) 0.2586(4) 0.0324(11) Uani 1 1 d . . .
H26 H 0.1858 0.5575 0.1767 0.039 Uiso 1 1 calc R . .
C33 C 0.0000 0.5000 0.5000 0.080(4) Uani 1 2 d SD . .
O3 O 0.0475(8) 0.5031(6) 0.6129(7) 0.083(3) Uani 0.50 1 d PD . .
H3A H 0.1110 0.5025 0.6285 0.100 Uiso 0.50 1 calc PR . .
C13 C 0.1292(3) 0.3482(2) 0.7347(4) 0.0252(9) Uani 1 1 d . . .
H13 H 0.0824 0.3157 0.7460 0.030 Uiso 1 1 calc R . .
C21 C 0.55660(19) 0.34384(14) 0.5616(2) 0.0199(8) Uani 1 1 d . A .
H21 H 0.5488 0.3445 0.4814 0.024 Uiso 1 1 calc R . .
N1 N 0.37944(19) 0.52987(14) 0.8547(2) 0.0187(7) Uani 1 1 d R . .
Cl1 Cl 0.7159(12) 0.7736(9) 1.0673(13) 0.018(2) Uiso 0.50 1 d P B 1
S1 S 0.05453(18) 0.15264(14) 0.7342(3) 0.0322(9) Uiso 0.591(12) 1 d PD C 1
O4 O -0.0052(3) 0.2095(2) 0.7485(4) 0.0521(11) Uani 1 1 d . . .
F1 F -0.0050(3) 0.0480(2) 0.5825(4) 0.0848(15) Uani 1 1 d . C .
C34 C -0.0406(5) 0.0991(4) 0.6249(6) 0.0611(17) Uiso 1 1 d . . .
F2 F -0.1248(6) 0.0956(5) 0.6307(10) 0.066(2) Uani 0.50 1 d PU C 1
F3' F -0.1360(7) 0.1272(5) 0.5537(8) 0.077(3) Uani 0.50 1 d PU C 2
F2' F -0.0606(8) 0.0572(4) 0.7179(8) 0.072(3) Uani 0.50 1 d P C 2
F3 F -0.0615(6) 0.1529(5) 0.5523(17) 0.189(9) Uani 0.50 1 d P C 1
O5 O 0.1368(6) 0.1633(6) 0.6962(9) 0.062(3) Uani 0.50 1 d PD C 1
O6 O 0.0737(7) 0.1033(4) 0.8301(7) 0.060(2) Uani 0.50 1 d PD C 1
O7 O 0.0442(12) 0.1925(5) 0.5822(12) 0.130(7) Uani 0.50 1 d PD C 2
O8 O 0.1319(7) 0.1177(5) 0.7600(12) 0.085(4) Uani 0.50 1 d PD C 2
S1' S 0.0473(3) 0.1630(2) 0.6918(6) 0.0465(14) Uiso 0.409(12) 1 d PD C 2

loop_
_atom_site_aniso_label
_atom_site_aniso_U_11
_atom_site_aniso_U_22
_atom_site_aniso_U_33
_atom_site_aniso_U_23
_atom_site_aniso_U_13
_atom_site_aniso_U_12
Fe1 0.0183(3) 0.0273(3) 0.0102(3) -0.0001(2) 0.0082(2) -0.0007(2)
Br1 0.0300(14) 0.0317(17) 0.0138(12) -0.0027(6) 0.0108(7) 0.0007(5)
Br2 0.0204(6) 0.0214(6) 0.0103(5) -0.0027(3) 0.0112(4) -0.0007(3)
O1 0.0224(15) 0.0348(17) 0.0104(12) -0.0023(12) 0.0085(11) -0.0068(13)
N4 0.0191(17) 0.0268(18) 0.0146(16) -0.0004(13) 0.0088(14) -0.0044(14)
O2 0.0208(15) 0.0371(17) 0.0101(12) -0.0002(11) 0.0073(11) 0.0041(13)
N3 0.0178(17) 0.0283(19) 0.0102(15) -0.0010(13) 0.0062(13) -0.0044(14)
N2 0.0184(17) 0.0249(18) 0.0147(15) 0.0009(13) 0.0093(13) 0.0023(14)
C22 0.0177(19) 0.029(2) 0.0119(18) 0.0001(15) 0.0072(15) -0.0026(17)
C24 0.019(2) 0.029(2) 0.0126(18) -0.0013(15) 0.0051(16) -0.0029(17)
C32 0.020(2) 0.025(2) 0.0132(17) -0.0014(15) 0.0071(15) -0.0054(17)
C19 0.027(2) 0.035(2) 0.017(2) 0.0052(17) 0.0098(18) 0.0055(19)
C23 0.022(2) 0.029(2) 0.0138(18) -0.0021(16) 0.0116(16) -0.0038(17)
C31 0.023(2) 0.029(2) 0.0145(18) -0.0012(16) 0.0084(16) -0.0046(18)
C5 0.021(2) 0.029(2) 0.0128(18) -0.0010(16) 0.0063(16) 0.0036(17)
C4 0.020(2) 0.026(2) 0.0173(19) -0.0017(16) 0.0065(16) -0.0001(17)
C30 0.023(2) 0.028(2) 0.025(2) -0.0021(17) 0.0132(18) -0.0012(18)
C7 0.020(2) 0.031(2) 0.0104(17) -0.0022(15) 0.0091(15) 0.0016(17)
C9 0.026(2) 0.032(2) 0.0142(19) -0.0002(16) 0.0101(17) 0.0005(18)
C18 0.026(2) 0.038(3) 0.0147(19) 0.0040(17) 0.0118(17) 0.0060(19)
C20 0.021(2) 0.030(2) 0.020(2) -0.0019(17) 0.0140(17) -0.0019(17)
C3 0.026(2) 0.031(2) 0.019(2) 0.0006(17) 0.0111(17) -0.0052(18)
C8 0.019(2) 0.027(2) 0.0153(18) 0.0039(15) 0.0093(16) 0.0012(16)
C17 0.021(2) 0.030(2) 0.0139(18) -0.0004(16) 0.0118(16) -0.0014(17)
C1 0.0161(19) 0.032(2) 0.0130(18) 0.0001(16) 0.0079(15) 0.0013(17)
C11 0.025(2) 0.034(2) 0.026(2) 0.0094(18) 0.0190(19) 0.0037(19)
C6 0.020(2) 0.030(2) 0.0119(18) 0.0028(15) 0.0075(16) 0.0033(17)
C16 0.021(2) 0.026(2) 0.0119(17) 0.0044(15) 0.0084(16) 0.0056(17)
C2 0.027(2) 0.034(2) 0.0131(18) 0.0008(16) 0.0107(17) -0.0006(19)
C14 0.024(2) 0.027(2) 0.021(2) -0.0027(17) 0.0063(18) -0.0018(18)
C15 0.024(2) 0.026(2) 0.0185(19) -0.0004(16) 0.0115(17) -0.0006(17)
C12 0.022(2) 0.028(2) 0.023(2) 0.0041(17) 0.0117(17) 0.0035(18)
C10 0.027(2) 0.036(2) 0.020(2) 0.0044(18) 0.0161(18) 0.0043(19)
C28 0.022(2) 0.029(2) 0.018(2) -0.0009(16) 0.0093(17) -0.0045(18)
C25 0.027(2) 0.039(3) 0.016(2) -0.0006(17) 0.0077(18) 0.0067(19)
C29 0.022(2) 0.034(2) 0.023(2) 0.0031(18) 0.0096(18) -0.0017(19)
C27 0.026(2) 0.039(3) 0.018(2) 0.0055(18) 0.0043(18) 0.004(2)
C26 0.035(3) 0.047(3) 0.0123(19) -0.0003(19) 0.0053(18) 0.003(2)
C33 0.037(5) 0.039(5) 0.138(11) 0.034(6) 0.001(6) 0.001(4)
O3 0.054(6) 0.074(7) 0.101(9) -0.017(6) 0.003(6) 0.020(6)
C13 0.022(2) 0.028(2) 0.029(2) 0.0055(18) 0.0120(18) 0.0026(18)
C21 0.017(2) 0.032(2) 0.0116(17) -0.0008(16) 0.0070(15) -0.0015(17)
N1 0.0195(17) 0.0263(18) 0.0136(15) 0.0016(13) 0.0100(14) 0.0010(14)
O4 0.072(3) 0.031(2) 0.075(3) -0.0144(18) 0.054(2) -0.0099(19)
F1 0.094(3) 0.064(2) 0.130(4) -0.066(3) 0.080(3) -0.035(2)
F2 0.034(4) 0.083(6) 0.093(6) -0.049(5) 0.035(4) -0.028(4)
F3' 0.072(5) 0.062(5) 0.067(5) -0.021(4) -0.011(4) -0.011(4)
F2' 0.124(7) 0.037(4) 0.093(6) -0.018(4) 0.084(6) -0.039(4)
F3 0.028(4) 0.061(6) 0.46(3) 0.095(10) 0.066(9) 0.005(4)
O5 0.038(5) 0.079(7) 0.089(7) -0.045(6) 0.047(5) -0.034(5)
O6 0.070(6) 0.055(5) 0.046(5) 0.013(4) 0.008(5) 0.008(5)
O7 0.261(17) 0.035(5) 0.212(15) 0.023(7) 0.226(15) 0.025(8)
O8 0.043(6) 0.052(6) 0.137(11) 0.005(7) 0.005(6) 0.018(5)

loop_
_atom_type_symbol
_atom_type_description
_atom_type_scat_dispersion_real
_atom_type_scat_dispersion_imag
_atom_type_scat_source
C C 0.0033 0.0016 'International Tables Vol C Tables 4.2.6.8 and 6.1.1.4'
H H 0.0000 0.0000 'International Tables Vol C Tables 4.2.6.8 and 6.1.1.4'
N N 0.0061 0.0033 'International Tables Vol C Tables 4.2.6.8 and 6.1.1.4'
O O 0.0106 0.0060 'International Tables Vol C Tables 4.2.6.8 and 6.1.1.4'
F F 0.0171 0.0103 'International Tables Vol C Tables 4.2.6.8 and 6.1.1.4'
S S 0.1246 0.1234 'International Tables Vol C Tables 4.2.6.8 and 6.1.1.4'
Fe Fe 0.3463 0.8444 'International Tables Vol C Tables 4.2.6.8 and 6.1.1.4'
Br Br -0.2901 2.4595 'International Tables Vol C Tables 4.2.6.8 and 6.1.1.4'
Cl Cl 0.1484 0.1585 'International Tables Vol C Tables 4.2.6.8 and 6.1.1.4'

loop_
_geom_angle_atom_site_label_1
_geom_angle_atom_site_label_2
_geom_angle_atom_site_label_3
_geom_angle
_geom_angle_site_symmetry_3
O2 Fe1 O1 94.45(13) .
O2 Fe1 N3 94.75(13) .
O1 Fe1 N3 86.26(13) .
O2 Fe1 N1 85.81(11) .
O1 Fe1 N1 94.66(11) .
N3 Fe1 N1 178.89(13) .
O2 Fe1 N2 88.18(13) .
O1 Fe1 N2 176.88(13) .
N3 Fe1 N2 95.20(13) .
N1 Fe1 N2 83.85(12) .
O2 Fe1 N4 175.89(14) .
O1 Fe1 N4 89.25(13) .
N3 Fe1 N4 83.69(14) .
N1 Fe1 N4 95.69(12) .
N2 Fe1 N4 88.17(14) .
C1 O1 Fe1 126.8(2) .
C31 N4 C32 119.1(3) .
C31 N4 Fe1 128.3(3) .
C32 N4 Fe1 112.6(3) .
C17 O2 Fe1 126.4(2) .
C23 N3 C24 121.7(3) .
C23 N3 Fe1 125.0(3) .
C24 N3 Fe1 113.0(2) .
C15 N2 C16 119.2(3) .
C15 N2 Fe1 128.4(3) .
C16 N2 Fe1 112.4(3) .
C21 C22 C17 119.5(3) .
C21 C22 C23 117.8(3) .
C17 C22 C23 122.6(4) .
C25 C24 C32 119.0(4) .
C25 C24 N3 127.1(4) .
C32 C24 N3 113.9(3) .
N4 C32 C24 116.8(4) .
N4 C32 C28 121.4(4) .
C24 C32 C28 121.8(3) .
C18 C19 C20 119.5(4) .
C18 C19 H19 120.3 .
C20 C19 H19 120.3 .
N3 C23 C22 125.2(3) .
N3 C23 H23 117.4 .
C22 C23 H23 117.4 .
N4 C31 C30 122.6(4) .
N4 C31 H31 118.7 .
C30 C31 H31 118.7 .
C4 C5 C6 120.6(4) .
C4 C5 H5 119.7 .
C6 C5 H5 119.7 .
C5 C4 C3 120.6(4) .
C5 C4 Cl1 122.4(6) .
C3 C4 Cl1 117.0(6) .
C5 C4 Br1 120.1(4) .
C3 C4 Br1 119.2(4) .
Cl1 C4 Br1 2.4(7) .
C29 C30 C31 119.5(4) .
C29 C30 H30 120.2 .
C31 C30 H30 120.2 .
N1 C7 C6 125.4(3) .
N1 C7 H7 117.3 .
C6 C7 H7 117.3 .
C8 C9 C10 119.7(4) .
C8 C9 H9 120.2 .
C10 C9 H9 120.2 .
C19 C18 C17 122.5(4) .
C19 C18 H18 118.7 .
C17 C18 H18 118.7 .
C21 C20 C19 120.3(3) .
C21 C20 Cl2 120.8(4) .
C19 C20 Cl2 118.9(4) .
C21 C20 Br2 121.6(3) .
C19 C20 Br2 118.1(3) .
Cl2 C20 Br2 0.9(4) .
C2 C3 C4 119.7(4) .
C2 C3 H3 120.2 .
C4 C3 H3 120.2 .
C9 C8 C16 119.0(4) .
C9 C8 N1 127.1(4) .
C16 C8 N1 113.9(3) .
O2 C17 C18 117.5(3) .
O2 C17 C22 125.1(4) .
C18 C17 C22 117.4(4) .
O1 C1 C2 118.0(3) .
O1 C1 C6 124.7(4) .
C2 C1 C6 117.2(4) .
C10 C11 C12 119.8(4) .
C10 C11 H11 120.1 .
C12 C11 H11 120.1 .
C5 C6 C1 119.4(4) .
C5 C6 C7 117.6(3) .
C1 C6 C7 122.9(4) .
N2 C16 C8 117.2(4) .
N2 C16 C12 121.5(4) .
C8 C16 C12 121.3(3) .
C3 C2 C1 122.4(4) .
C3 C2 H2 118.8 .
C1 C2 H2 118.8 .
C13 C14 C15 119.6(4) .
C13 C14 H14 120.2 .
C15 C14 H14 120.2 .
N2 C15 C14 122.5(4) .
N2 C15 H15 118.8 .
C14 C15 H15 118.8 .
C16 C12 C13 117.4(4) .
C16 C12 C11 118.1(4) .
C13 C12 C11 124.4(4) .
C11 C10 C9 122.1(4) .
C11 C10 H10 119.0 .
C9 C10 H10 119.0 .
C32 C28 C29 117.8(4) .
C32 C28 C27 117.6(4) .
C29 C28 C27 124.6(4) .
C24 C25 C26 119.4(4) .
C24 C25 H25 120.3 .
C26 C25 H25 120.3 .
C30 C29 C28 119.5(4) .
C30 C29 H29 120.3 .
C28 C29 H29 120.3 .
C26 C27 C28 120.1(4) .
C26 C27 H27 119.9 .
C28 C27 H27 119.9 .
C27 C26 C25 122.0(4) .
C27 C26 H26 119.0 .
C25 C26 H26 119.0 .
O3 C33 O3 179.998(2) 3_566
C33 O3 H3A 109.5 .
C14 C13 C12 119.8(4) .
C14 C13 H13 120.1 .
C12 C13 H13 120.1 .
C20 C21 C22 120.8(3) .
C20 C21 H21 119.6 .
C22 C21 H21 119.6 .
C7 N1 C8 122.1(3) .
C7 N1 Fe1 125.0(2) .
C8 N1 Fe1 112.6(2) .
O5 S1 O4 121.3(5) .
O5 S1 O6 115.3(7) .
O4 S1 O6 110.0(5) .
O5 S1 C34 107.9(4) .
O4 S1 C34 102.4(3) .
O6 S1 C34 95.8(5) .
S1 O4 S1' 20.97(19) .
F2 C34 F1 120.7(7) .
F2 C34 F3 95.7(9) .
F1 C34 F3 110.1(9) .
F2 C34 F3' 48.1(6) .
F1 C34 F3' 117.2(7) .
F3 C34 F3' 50.0(6) .
F2 C34 F2' 58.1(7) .
F1 C34 F2' 96.1(6) .
F3 C34 F2' 150.5(9) .
F3' C34 F2' 106.2(8) .
F2 C34 S1' 123.8(6) .
F1 C34 S1' 114.6(5) .
F3 C34 S1' 73.3(7) .
F3' C34 S1' 112.2(6) .
F2' C34 S1' 108.4(6) .
F2 C34 S1 117.2(6) .
F1 C34 S1 115.8(5) .
F3 C34 S1 88.9(8) .
F3' C34 S1 121.1(6) .
F2' C34 S1 91.6(5) .
S1' C34 S1 16.88(18) .
O7 S1' O8 120.7(9) .
O7 S1' O4 110.4(5) .
O8 S1' O4 121.7(7) .
O7 S1' C34 93.4(7) .
O8 S1' C34 98.2(5) .
O4 S1' C34 105.1(4) .

loop_
_geom_bond_atom_site_label_1
_geom_bond_atom_site_label_2
_geom_bond_distance
_geom_bond_site_symmetry_2
Fe1 O2 1.879(3) .
Fe1 O1 1.880(3) .
Fe1 N3 1.946(3) .
Fe1 N1 1.948(2) .
Fe1 N2 1.962(3) .
Fe1 N4 1.962(3) .
Cl2 C20 1.771(7) .
Br1 C4 1.854(8) .
Br2 C20 1.853(4) .
O1 C1 1.312(5) .
N4 C31 1.323(5) .
N4 C32 1.378(5) .
O2 C17 1.319(5) .
N3 C23 1.293(5) .
N3 C24 1.421(5) .
N2 C15 1.319(5) .
N2 C16 1.378(5) .
C22 C21 1.405(5) .
C22 C17 1.429(5) .
C22 C23 1.436(6) .
C24 C25 1.381(5) .
C24 C32 1.409(6) .
C32 C28 1.412(6) .
C19 C18 1.366(6) .
C19 C20 1.403(5) .
C19 H19 0.9500 .
C23 H23 0.9500 .
C31 C30 1.403(6) .
C31 H31 0.9500 .
C5 C4 1.366(6) .
C5 C6 1.414(6) .
C5 H5 0.9500 .
C4 C3 1.399(5) .
C4 Cl1 1.846(17) .
C30 C29 1.368(6) .
C30 H30 0.9500 .
C7 N1 1.287(5) .
C7 C6 1.435(6) .
C7 H7 0.9500 .
C9 C8 1.385(5) .
C9 C10 1.401(6) .
C9 H9 0.9500 .
C18 C17 1.405(6) .
C18 H18 0.9500 .
C20 C21 1.371(5) .
C3 C2 1.364(6) .
C3 H3 0.9500 .
C8 C16 1.405(6) .
C8 N1 1.429(5) .
C1 C2 1.411(6) .
C1 C6 1.429(5) .
C11 C10 1.359(6) .
C11 C12 1.421(5) .
C11 H11 0.9500 .
C16 C12 1.409(6) .
C2 H2 0.9500 .
C14 C13 1.365(6) .
C14 C15 1.398(6) .
C14 H14 0.9500 .
C15 H15 0.9500 .
C12 C13 1.413(6) .
C10 H10 0.9500 .
C28 C29 1.416(6) .
C28 C27 1.417(6) .
C25 C26 1.411(6) .
C25 H25 0.9500 .
C29 H29 0.9500 .
C27 C26 1.363(6) .
C27 H27 0.9500 .
C26 H26 0.9500 .
C33 O3 1.303(8) .
C33 O3 1.303(8) 3_566
O3 H3A 0.8400 .
C13 H13 0.9500 .
C21 H21 0.9500 .
S1 O5 1.405(6) .
S1 O4 1.423(4) .
S1 O6 1.456(7) .
S1 C34 1.827(7) .
O4 S1' 1.480(6) .
F1 C34 1.290(8) .
C34 F2 1.209(9) .
C34 F3 1.324(13) .
C34 F3' 1.412(11) .
C34 F2' 1.501(10) .
C34 S1' 1.721(8) .
O7 S1' 1.444(8) .
O8 S1' 1.463(8) .
